data_4313515
loop_
_publ_author_name
'Enrique Colacio'
'Francesc Lloret'
'Ikram Ben Maimoun'
'Raikko Kivek\"as'
'Reijo Sillanp\"a\"a'
'Jos\'e Su\'arez-Varela'

_publ_contact_author
;
     Prof. Enrique Colacio
     Departamento de Qu\'imica Inorg\'anica
     Facultad de Ciencias
     Universidad de Granada
     E-18071 Granada
     Spain
;
_publ_contact_author_email ecolacio@ugr.es
_publ_contact_author_fax '+34 958 248526'
_publ_contact_author_phone '+34 958 243236'
_publ_section_title
;
 A New Type of Anionic Metal Dicyanamide Extended Networks through
 [Cu(N4-macrocycle)]2+ Cation Templation. Structure and Magnetic
 Properties
;
_journal_name_full 'Inorganic Chemistry'
_journal_page_first 2720
_journal_page_last 2724
_journal_paper_doi 10.1021/ic026234w
_journal_volume 42
_journal_year 2003
_chemical_formula_moiety 'C16 H32 Cu N4, C8 Mn N12'
_chemical_formula_sum 'C24 H32 Cu Mn N16'
_chemical_formula_weight 663.14
_chemical_name_systematic
; 
 ? 
;
_space_group_IT_number 14
_symmetry_cell_setting monoclinic
_symmetry_space_group_name_Hall '-P 2ybc'
_symmetry_space_group_name_H-M 'P 1 21/c 1'
_atom_sites_solution_hydrogens geom
_atom_sites_solution_primary direct
_atom_sites_solution_secondary difmap
_audit_creation_method SHELXL-97
_cell_angle_alpha 90.00
_cell_angle_beta 103.013(2)
_cell_angle_gamma 90.00
_cell_formula_units_Z 2
_cell_length_a 11.1574(3)
_cell_length_b 10.9042(3)
_cell_length_c 12.6640(4)
_cell_measurement_reflns_used 2074
_cell_measurement_temperature 173(2)
_cell_measurement_theta_max 24.713
_cell_measurement_theta_min 1.018
_cell_volume 1501.17(8)
_computing_cell_refinement 'HKL Scalepack (Otwinowski & Minor 1997)'
_computing_data_collection 'Collect (Nonius BV, 1997-2000)'
_computing_data_reduction
;
HKL Denzo and Scalepack (Otwinowski & Minor 1997)
;
_computing_molecular_graphics 'SHELXTL/PC (Sheldrick, 1990)'
_computing_publication_material 'SHELXL-97 (Sheldrick, 1997)'
_computing_structure_refinement 'SHELXL-97 (Sheldrick, 1997)'
_computing_structure_solution 'SHELXS-97 (Sheldrick, 1990)'
_diffrn_ambient_temperature 173(2)
_diffrn_detector 'CCD plate'
_diffrn_detector_area_resol_mean 9
_diffrn_measured_fraction_theta_full 0.996
_diffrn_measured_fraction_theta_max 0.996
_diffrn_measurement_device '95mm CCD camera on \k-goniostat'
_diffrn_measurement_device_type KappaCCD
_diffrn_measurement_method 'CCD rotation images, thick slices'
_diffrn_radiation_monochromator 'horizonally mounted graphite crystal'
_diffrn_radiation_probe x-ray
_diffrn_radiation_type Mok\a
_diffrn_radiation_wavelength 0.71073
_diffrn_reflns_av_R_equivalents 0.0240
_diffrn_reflns_av_sigmaI/netI 0.0471
_diffrn_reflns_limit_h_max 13
_diffrn_reflns_limit_h_min -13
_diffrn_reflns_limit_k_max 11
_diffrn_reflns_limit_k_min -12
_diffrn_reflns_limit_l_max 14
_diffrn_reflns_limit_l_min -14
_diffrn_reflns_number 4257
_diffrn_reflns_theta_full 24.72
_diffrn_reflns_theta_max 24.72
_diffrn_reflns_theta_min 3.41
_diffrn_source 'Enraf Nonius FR590'
_diffrn_standards_decay_% 0
_exptl_absorpt_coefficient_mu 1.174
_exptl_absorpt_correction_type none
_exptl_crystal_colour violet
_exptl_crystal_density_diffrn 1.467
_exptl_crystal_density_meas ?
_exptl_crystal_density_method 'not measured'
_exptl_crystal_description plate
_exptl_crystal_F_000 684
_exptl_crystal_size_max 0.30
_exptl_crystal_size_mid 0.28
_exptl_crystal_size_min 0.12
_refine_diff_density_max 0.534
_refine_diff_density_min -0.398
_refine_diff_density_rms 0.054
_refine_ls_extinction_method none
_refine_ls_goodness_of_fit_ref 1.050
_refine_ls_hydrogen_treatment constr
_refine_ls_matrix_type full
_refine_ls_number_parameters 195
_refine_ls_number_reflns 2560
_refine_ls_number_restraints 0
_refine_ls_restrained_S_all 1.050
_refine_ls_R_factor_all 0.0597
_refine_ls_R_factor_gt 0.0354
_refine_ls_shift/su_max 0.000
_refine_ls_shift/su_mean 0.000
_refine_ls_structure_factor_coef Fsqd
_refine_ls_weighting_details
;
calc w=1/[\s^2^(Fo^2^)+(0.0319P)^2^+0.7101P] where P=(Fo^2^+2Fc^2^)/3
;
_refine_ls_weighting_scheme calc
_refine_ls_wR_factor_gt 0.0797
_refine_ls_wR_factor_ref 0.0877
_reflns_number_gt 1832
_reflns_number_total 2560
_reflns_threshold_expression >2sigma(I)
_cod_data_source_file ic026234wsi20030123_020018_1.cif
_cod_data_source_block compound_2
_cod_depositor_comments
;
The following automatic conversions were performed:

'_exptl_crystal_density_meas' value 'not measured' was changed to '?'
- the value is perceived as not measured.

Automatic conversion script
Id: cif_fix_values 3008 2015-01-20 13:52:24Z robertas 
;
_cod_original_cell_volume 1501.17(7)
_cod_database_code 4313515

loop_
_symmetry_equiv_pos_as_xyz
'x, y, z'
'-x, y+1/2, -z+1/2'
'-x, -y, -z'
'x, -y-1/2, z-1/2'

loop_
_atom_site_label
_atom_site_type_symbol
_atom_site_fract_x
_atom_site_fract_y
_atom_site_fract_z
_atom_site_U_iso_or_equiv
_atom_site_adp_type
_atom_site_occupancy
_atom_site_calc_flag
_atom_site_refinement_flags
_atom_site_disorder_assembly
_atom_site_disorder_group
Cu Cu 0.5000 0.0000 0.5000 0.03870(18) Uani 1 d S . .
Mn Mn 0.0000 -0.5000 0.5000 0.02173(17) Uani 1 d S . .
N1 N 0.34271(19) 0.0688(2) 0.41589(16) 0.0266(5) Uani 1 d . . .
C2 C 0.3387(2) 0.0618(3) 0.2994(2) 0.0296(6) Uani 1 d . . .
H2A H 0.2861 0.1281 0.2605 0.035 Uiso 1 calc R . .
H2B H 0.3039 -0.0179 0.2701 0.035 Uiso 1 calc R . .
C3 C 0.4683(2) 0.0753(3) 0.2844(2) 0.0322(7) Uani 1 d . . .
H3A H 0.4708 0.0599 0.2079 0.039 Uiso 1 calc R . .
H3B H 0.4990 0.1594 0.3039 0.039 Uiso 1 calc R . .
N4 N 0.5448(2) -0.01466(19) 0.35547(17) 0.0282(5) Uani 1 d . . .
H4 H 0.5117 -0.0898 0.3290 0.034 Uiso 1 calc R . .
C5 C 0.6776(2) -0.0248(2) 0.3518(2) 0.0295(7) Uani 1 d . . .
C6 C 0.7319(3) -0.1302(3) 0.4267(2) 0.0352(7) Uani 1 d . . .
H6A H 0.6815 -0.2039 0.4023 0.042 Uiso 1 calc R . .
H6B H 0.8152 -0.1469 0.4149 0.042 Uiso 1 calc R . .
C7 C 0.7433(2) -0.1180(2) 0.5471(2) 0.0263(6) Uani 1 d . . .
C8 C 0.6897(3) -0.0570(3) 0.2368(2) 0.0424(8) Uani 1 d . . .
H8A H 0.6443 -0.1328 0.2132 0.064 Uiso 1 calc R . .
H8B H 0.7767 -0.0687 0.2365 0.064 Uiso 1 calc R . .
H8C H 0.6559 0.0098 0.1873 0.064 Uiso 1 calc R . .
C9 C 0.7440(3) 0.0953(3) 0.3873(2) 0.0408(8) Uani 1 d . . .
H9A H 0.7112 0.1597 0.3347 0.061 Uiso 1 calc R . .
H9B H 0.8322 0.0850 0.3912 0.061 Uiso 1 calc R . .
H9C H 0.7314 0.1184 0.4588 0.061 Uiso 1 calc R . .
C10 C 0.8575(2) -0.1738(3) 0.6141(2) 0.0353(7) Uani 1 d . . .
H10A H 0.8603 -0.1597 0.6911 0.053 Uiso 1 calc R . .
H10B H 0.9296 -0.1362 0.5952 0.053 Uiso 1 calc R . .
H10C H 0.8575 -0.2622 0.6002 0.053 Uiso 1 calc R . .
N11 N 0.4413(3) -0.2389(3) 0.4379(3) 0.0695(9) Uani 1 d . . .
C12 C 0.4120(3) -0.3167(3) 0.4873(3) 0.0416(8) Uani 1 d . . .
N13 N 0.3882(2) -0.4005(3) 0.5524(2) 0.0533(8) Uani 1 d . . .
C14 C 0.2882(3) -0.4665(3) 0.5285(2) 0.0303(7) Uani 1 d . . .
N15 N 0.2040(2) -0.5300(2) 0.51639(19) 0.0352(6) Uani 1 d . . .
N16 N 0.0230(2) -0.3156(2) 0.43597(18) 0.0355(6) Uani 1 d . . .
C17 C 0.0421(3) -0.2290(3) 0.3941(2) 0.0330(7) Uani 1 d . . .
N18A N 0.0469(5) -0.1136(3) 0.3594(3) 0.0306(8) Uiso 0.701(7) d P A 1
N18B N 0.1029(10) -0.1389(8) 0.3540(6) 0.0306(8) Uiso 0.299(7) d P A 2
C19 C 0.0493(3) -0.0999(3) 0.2539(2) 0.0345(7) Uani 1 d . . .
N20 N 0.0400(2) -0.0689(2) 0.16745(18) 0.0351(6) Uani 1 d . . .

loop_
_atom_site_aniso_label
_atom_site_aniso_U_11
_atom_site_aniso_U_22
_atom_site_aniso_U_33
_atom_site_aniso_U_23
_atom_site_aniso_U_13
_atom_site_aniso_U_12
Cu 0.0268(3) 0.0676(4) 0.0246(3) 0.0165(3) 0.0118(2) 0.0185(3)
Mn 0.0318(3) 0.0184(3) 0.0163(3) 0.0009(2) 0.0082(2) -0.0015(2)
N1 0.0250(13) 0.0322(13) 0.0231(12) 0.0028(10) 0.0066(9) 0.0029(11)
C2 0.0242(15) 0.0387(16) 0.0248(14) 0.0008(13) 0.0036(11) 0.0022(13)
C3 0.0320(16) 0.0409(17) 0.0238(14) 0.0022(13) 0.0065(12) 0.0027(14)
N4 0.0271(13) 0.0307(13) 0.0277(12) 0.0050(10) 0.0083(10) 0.0038(10)
C5 0.0242(15) 0.0402(18) 0.0257(14) 0.0027(13) 0.0088(12) 0.0050(13)
C6 0.0332(17) 0.0441(18) 0.0306(15) 0.0014(14) 0.0121(13) 0.0140(14)
C7 0.0267(15) 0.0214(14) 0.0307(15) 0.0001(12) 0.0064(12) -0.0013(12)
C8 0.0387(19) 0.060(2) 0.0304(16) 0.0029(15) 0.0130(13) 0.0126(17)
C9 0.0307(17) 0.0511(19) 0.0421(17) 0.0069(15) 0.0113(14) -0.0078(15)
C10 0.0300(17) 0.0347(16) 0.0389(16) -0.0039(14) 0.0026(13) 0.0069(13)
N11 0.064(2) 0.0467(18) 0.098(2) 0.0151(18) 0.0184(18) -0.0213(16)
C12 0.0370(19) 0.0331(18) 0.053(2) -0.0089(17) 0.0074(15) -0.0063(15)
N13 0.0429(17) 0.0588(18) 0.0528(17) 0.0154(15) -0.0006(13) -0.0168(15)
C14 0.0350(18) 0.0317(16) 0.0248(15) 0.0057(13) 0.0078(13) 0.0056(15)
N15 0.0330(15) 0.0412(15) 0.0327(14) 0.0016(11) 0.0098(11) -0.0037(12)
N16 0.0511(16) 0.0256(13) 0.0326(14) 0.0051(12) 0.0157(12) -0.0032(12)
C17 0.0419(18) 0.0305(17) 0.0246(15) 0.0010(14) 0.0037(13) -0.0084(14)
C19 0.0390(18) 0.0294(16) 0.0312(17) 0.0060(14) -0.0005(13) -0.0132(14)
N20 0.0479(16) 0.0331(14) 0.0231(13) 0.0043(11) 0.0055(11) -0.0074(12)

loop_
_atom_type_symbol
_atom_type_description
_atom_type_scat_dispersion_real
_atom_type_scat_dispersion_imag
_atom_type_scat_source
C C 0.0033 0.0016 'International Tables Vol C Tables 4.2.6.8 and 6.1.1.4'
H H 0.0000 0.0000 'International Tables Vol C Tables 4.2.6.8 and 6.1.1.4'
Cu Cu 0.3201 1.2651 'International Tables Vol C Tables 4.2.6.8 and 6.1.1.4'
Mn Mn 0.3368 0.7283 'International Tables Vol C Tables 4.2.6.8 and 6.1.1.4'
N N 0.0061 0.0033 'International Tables Vol C Tables 4.2.6.8 and 6.1.1.4'

loop_
_geom_angle_atom_site_label_1
_geom_angle_atom_site_label_2
_geom_angle_atom_site_label_3
_geom_angle
_geom_angle_site_symmetry_1
_geom_angle_site_symmetry_3
_geom_angle_publ_flag
N1 Cu N1 180.0 3_656 . ?
N1 Cu N4 84.97(8) 3_656 3_656 ?
N1 Cu N4 95.03(8) . 3_656 ?
N1 Cu N4 95.03(8) 3_656 . ?
N1 Cu N4 84.97(8) . . ?
N4 Cu N4 180.0 3_656 . ?
N1 Cu N11 94.56(9) 3_656 3_656 ?
N1 Cu N11 85.44(9) . 3_656 ?
N4 Cu N11 75.91(9) 3_656 3_656 ?
N4 Cu N11 104.09(9) . 3_656 ?
N1 Cu N11 85.44(9) 3_656 . ?
N1 Cu N11 94.56(9) . . ?
N4 Cu N11 104.09(9) 3_656 . ?
N4 Cu N11 75.91(9) . . ?
N11 Cu N11 180.0 3_656 . ?
N20 Mn N20 180.0 4_556 2_545 ?
N20 Mn N16 88.39(8) 4_556 3_546 ?
N20 Mn N16 91.61(8) 2_545 3_546 ?
N20 Mn N16 91.61(8) 4_556 . ?
N20 Mn N16 88.39(8) 2_545 . ?
N16 Mn N16 180.0 3_546 . ?
N20 Mn N15 91.17(8) 4_556 3_546 ?
N20 Mn N15 88.83(8) 2_545 3_546 ?
N16 Mn N15 88.14(9) 3_546 3_546 ?
N16 Mn N15 91.86(9) . 3_546 ?
N20 Mn N15 88.83(8) 4_556 . ?
N20 Mn N15 91.17(8) 2_545 . ?
N16 Mn N15 91.86(9) 3_546 . ?
N16 Mn N15 88.14(9) . . ?
N15 Mn N15 180.0 3_546 . ?
C7 N1 C2 122.3(2) 3_656 . ?
C7 N1 Cu 127.52(17) 3_656 . ?
C2 N1 Cu 110.08(16) . . ?
N1 C2 C3 108.0(2) . . ?
N1 C2 H2A 110.1 . . ?
C3 C2 H2A 110.1 . . ?
N1 C2 H2B 110.1 . . ?
C3 C2 H2B 110.1 . . ?
H2A C2 H2B 108.4 . . ?
N4 C3 C2 107.4(2) . . ?
N4 C3 H3A 110.2 . . ?
C2 C3 H3A 110.2 . . ?
N4 C3 H3B 110.2 . . ?
C2 C3 H3B 110.2 . . ?
H3A C3 H3B 108.5 . . ?
C3 N4 C5 118.2(2) . . ?
C3 N4 Cu 106.02(15) . . ?
C5 N4 Cu 119.03(16) . . ?
C3 N4 H4 103.8 . . ?
C5 N4 H4 103.8 . . ?
Cu N4 H4 103.8 . . ?
N4 C5 C9 110.3(2) . . ?
N4 C5 C6 107.0(2) . . ?
C9 C5 C6 111.4(2) . . ?
N4 C5 C8 110.3(2) . . ?
C9 C5 C8 109.7(2) . . ?
C6 C5 C8 108.0(2) . . ?
C7 C6 C5 119.6(2) . . ?
C7 C6 H6A 107.4 . . ?
C5 C6 H6A 107.4 . . ?
C7 C6 H6B 107.4 . . ?
C5 C6 H6B 107.4 . . ?
H6A C6 H6B 107.0 . . ?
N1 C7 C10 125.3(2) 3_656 . ?
N1 C7 C6 120.6(2) 3_656 . ?
C10 C7 C6 114.0(2) . . ?
C5 C8 H8A 109.5 . . ?
C5 C8 H8B 109.5 . . ?
H8A C8 H8B 109.5 . . ?
C5 C8 H8C 109.5 . . ?
H8A C8 H8C 109.5 . . ?
H8B C8 H8C 109.5 . . ?
C5 C9 H9A 109.5 . . ?
C5 C9 H9B 109.5 . . ?
H9A C9 H9B 109.5 . . ?
C5 C9 H9C 109.5 . . ?
H9A C9 H9C 109.5 . . ?
H9B C9 H9C 109.5 . . ?
C7 C10 H10A 109.5 . . ?
C7 C10 H10B 109.5 . . ?
H10A C10 H10B 109.5 . . ?
C7 C10 H10C 109.5 . . ?
H10A C10 H10C 109.5 . . ?
H10B C10 H10C 109.5 . . ?
C12 N11 Cu 128.5(3) . . ?
N11 C12 N13 173.5(3) . . ?
C12 N13 C14 121.8(3) . . ?
N15 C14 N13 173.8(3) . . ?
C14 N15 Mn 134.5(2) . . ?
C17 N16 Mn 171.0(2) . . ?
N16 C17 N18A 165.6(4) . . ?
N16 C17 N18B 161.3(6) . . ?
N18A C17 N18B 30.1(4) . . ?
C17 N18A C19 116.1(3) . . ?
C19 N18B C17 115.4(7) . . ?
N20 C19 N18B 159.2(6) . . ?
N20 C19 N18A 167.2(4) . . ?
N18B C19 N18A 30.1(4) . . ?
C19 N20 Mn 173.2(2) . 2 ?

loop_
_geom_bond_atom_site_label_1
_geom_bond_atom_site_label_2
_geom_bond_distance
_geom_bond_site_symmetry_2
_geom_bond_publ_flag
Cu N1 1.984(2) 3_656 ?
Cu N1 1.984(2) . ?
Cu N4 2.009(2) 3_656 ?
Cu N4 2.009(2) . ?
Cu N11 2.757(3) 3_656 ?
Cu N11 2.757(3) . ?
Mn N20 2.199(2) 4_556 ?
Mn N20 2.199(2) 2_545 ?
Mn N16 2.205(2) 3_546 ?
Mn N16 2.205(2) . ?
Mn N15 2.262(2) 3_546 ?
Mn N15 2.262(2) . ?
N1 C7 1.278(3) 3_656 ?
N1 C2 1.467(3) . ?
C2 C3 1.508(4) . ?
C2 H2A 0.9900 . ?
C2 H2B 0.9900 . ?
C3 N4 1.467(3) . ?
C3 H3A 0.9900 . ?
C3 H3B 0.9900 . ?
N4 C5 1.498(3) . ?
N4 H4 0.9300 . ?
C5 C9 1.521(4) . ?
C5 C6 1.527(4) . ?
C5 C8 1.532(4) . ?
C6 C7 1.508(3) . ?
C6 H6A 0.9900 . ?
C6 H6B 0.9900 . ?
C7 N1 1.278(3) 3_656 ?
C7 C10 1.492(3) . ?
C8 H8A 0.9800 . ?
C8 H8B 0.9800 . ?
C8 H8C 0.9800 . ?
C9 H9A 0.9800 . ?
C9 H9B 0.9800 . ?
C9 H9C 0.9800 . ?
C10 H10A 0.9800 . ?
C10 H10B 0.9800 . ?
C10 H10C 0.9800 . ?
N11 C12 1.145(4) . ?
C12 N13 1.297(4) . ?
N13 C14 1.305(4) . ?
C14 N15 1.149(3) . ?
N16 C17 1.127(3) . ?
C17 N18A 1.338(4) . ?
C17 N18B 1.356(9) . ?
N18A C19 1.350(4) . ?
N18B C19 1.343(8) . ?
C19 N20 1.129(3) . ?
N20 Mn 2.199(2) 2 ?

loop_
_geom_hbond_atom_site_label_D
_geom_hbond_atom_site_label_H
_geom_hbond_atom_site_label_A
_geom_hbond_distance_DH
_geom_hbond_distance_HA
_geom_hbond_distance_DA
_geom_hbond_angle_DHA
_geom_hbond_site_symmetry_A
N4 H4 N11 0.93 2.38 2.990(4) 123.3 .
